data_2015822
loop_
_publ_author_name
'Li, Zhi-Gang'
'Wang, Guan-Hua'
'Niu, Jia-Jia'
'Xu, Jing-Wei'
'Hu, Ning-Hai'

_publ_section_title
;
 Tetraaqua(1,10-phenanthroline-\k^2^<i>N</i>,<i>N</i>')cobalt(II)
 dinitrate: a hydrogen-bonded supramolecular network
;
_journal_coeditor_code AV3059
_journal_issue 3
_journal_name_full 'Acta Crystallographica Section C'
_journal_page_first m94
_journal_page_last m96
_journal_paper_doi 10.1107/S0108270107002314
_journal_volume 63
_journal_year 2007
_chemical_formula_iupac '[Co (C12 H8 N2) (H2 O)4] (N O3)2'
_chemical_formula_moiety 'C12 H16 Co N2 O4 2+, 2(N O3 -)'
_chemical_formula_sum 'C12 H16 Co N4 O10'
_chemical_formula_weight 435.22
_chemical_name_systematic
;
Tetraaqua(1,10-phenanthroline-\k^2^N,N')cobalt(II) dinitrate:
;
_space_group_IT_number 15
_symmetry_cell_setting monoclinic
_symmetry_space_group_name_Hall '-C 2yc'
_symmetry_space_group_name_H-M 'C 1 2/c 1'
_atom_sites_solution_hydrogens geom
_atom_sites_solution_primary direct
_atom_sites_solution_secondary difmap
_audit_creation_method SHELXL-97
_cell_angle_alpha 90.00
_cell_angle_beta 102.165(2)
_cell_angle_gamma 90.00
_cell_formula_units_Z 4
_cell_length_a 13.9136(16)
_cell_length_b 10.4852(12)
_cell_length_c 12.3991(14)
_cell_measurement_reflns_used 2877
_cell_measurement_temperature 293(2)
_cell_measurement_theta_max 25.93
_cell_measurement_theta_min 2.45
_cell_volume 1768.2(3)
_computing_cell_refinement 'SAINT (Bruker, 2001)'
_computing_data_collection 'SMART (Bruker, 2001)'
_computing_data_reduction SAINT
_computing_molecular_graphics 'SHELXTL (Bruker, 2001)'
_computing_publication_material SHELXTL
_computing_structure_refinement 'SHELXL97 (Sheldrick, 1997)'
_computing_structure_solution 'SHELXS97 (Sheldrick, 1997)'
_diffrn_ambient_temperature 293(2)
_diffrn_measured_fraction_theta_full 0.997
_diffrn_measured_fraction_theta_max 0.997
_diffrn_measurement_device_type 'Bruker SMART APEX CCD area-detector'
_diffrn_measurement_method '\f and \w'
_diffrn_radiation_monochromator graphite
_diffrn_radiation_source 'fine-focus sealed tube'
_diffrn_radiation_type MoK\a
_diffrn_radiation_wavelength 0.71073
_diffrn_reflns_av_R_equivalents 0.0154
_diffrn_reflns_av_sigmaI/netI 0.0169
_diffrn_reflns_limit_h_max 17
_diffrn_reflns_limit_h_min -9
_diffrn_reflns_limit_k_max 12
_diffrn_reflns_limit_k_min -12
_diffrn_reflns_limit_l_max 14
_diffrn_reflns_limit_l_min -15
_diffrn_reflns_number 4991
_diffrn_reflns_theta_full 26.07
_diffrn_reflns_theta_max 26.07
_diffrn_reflns_theta_min 2.45
_exptl_absorpt_coefficient_mu 1.032
_exptl_absorpt_correction_T_max 0.8871
_exptl_absorpt_correction_T_min 0.7458
_exptl_absorpt_correction_type multi-scan
_exptl_absorpt_process_details '(SADABS; Sheldrick, 1996)'
_exptl_crystal_colour 'dark red'
_exptl_crystal_density_diffrn 1.635
_exptl_crystal_density_method 'not measured'
_exptl_crystal_description block
_exptl_crystal_F_000 892
_exptl_crystal_size_max 0.30
_exptl_crystal_size_mid 0.25
_exptl_crystal_size_min 0.12
_refine_diff_density_max 0.266
_refine_diff_density_min -0.301
_refine_ls_extinction_method none
_refine_ls_goodness_of_fit_ref 1.051
_refine_ls_hydrogen_treatment mixed
_refine_ls_matrix_type full
_refine_ls_number_parameters 135
_refine_ls_number_reflns 1752
_refine_ls_number_restraints 6
_refine_ls_restrained_S_all 1.051
_refine_ls_R_factor_all 0.0315
_refine_ls_R_factor_gt 0.0289
_refine_ls_shift/su_max 0.000
_refine_ls_shift/su_mean 0.000
_refine_ls_structure_factor_coef Fsqd
_refine_ls_weighting_details 'calc w=1/[\s^2^(Fo^2^)+(0.0413P)^2^+0.9246P] where P=(Fo^2^+2Fc^2^)/3'
_refine_ls_weighting_scheme calc
_refine_ls_wR_factor_gt 0.0730
_refine_ls_wR_factor_ref 0.0750
_reflns_number_gt 1618
_reflns_number_total 1752
_reflns_threshold_expression I>2\s(I)
_cod_data_source_file av3059.cif
_cod_data_source_block I
_cod_original_sg_symbol_H-M 'C 2/c'
_cod_database_code 2015822
_cod_database_fobs_code 2015822

loop_
_symmetry_equiv_pos_as_xyz
'x, y, z'
'-x, y, -z+1/2'
'x+1/2, y+1/2, z'
'-x+1/2, y+1/2, -z+1/2'
'-x, -y, -z'
'x, -y, z-1/2'
'-x+1/2, -y+1/2, -z'
'x+1/2, -y+1/2, z-1/2'

loop_
_atom_site_type_symbol
_atom_site_label
_atom_site_fract_x
_atom_site_fract_y
_atom_site_fract_z
_atom_site_U_iso_or_equiv
_atom_site_adp_type
_atom_site_calc_flag
_atom_site_refinement_flags
_atom_site_occupancy
Co Co 0.5000 0.27515(3) 0.2500 0.03887(13) Uani d S 1
N N1 0.44785(11) 0.43326(13) 0.14626(11) 0.0395(3) Uani d . 1
N N2 0.17761(12) 0.45284(15) 0.12111(14) 0.0503(4) Uani d . 1
O O1 0.35265(10) 0.25288(14) 0.26938(13) 0.0538(4) Uani d D 1
H H1A 0.3061(16) 0.291(2) 0.228(2) 0.081 Uiso d D 1
H H1B 0.3319(18) 0.1785(15) 0.270(2) 0.081 Uiso d D 1
O O2 0.52925(12) 0.14077(16) 0.37456(14) 0.0688(5) Uani d D 1
H H2A 0.4836(15) 0.105(3) 0.396(2) 0.103 Uiso d D 1
H H2B 0.5809(13) 0.123(3) 0.414(2) 0.103 Uiso d D 1
O O3 0.19687(12) 0.34428(14) 0.09400(16) 0.0748(5) Uani d . 1
O O4 0.21561(14) 0.49567(17) 0.21250(13) 0.0770(5) Uani d . 1
O O5 0.12028(12) 0.52086(16) 0.05359(13) 0.0701(4) Uani d . 1
C C1 0.39318(14) 0.43170(19) 0.04427(15) 0.0476(4) Uani d . 1
H H1 0.3777 0.3533 0.0098 0.057 Uiso calc R 1
C C2 0.35809(16) 0.5425(2) -0.01330(17) 0.0576(5) Uani d . 1
H H2 0.3192 0.5375 -0.0841 0.069 Uiso calc R 1
C C3 0.38140(16) 0.6581(2) 0.03535(17) 0.0590(5) Uani d . 1
H H3 0.3586 0.7325 -0.0023 0.071 Uiso calc R 1
C C4 0.43995(15) 0.66483(17) 0.14252(16) 0.0493(4) Uani d . 1
C C5 0.47112(19) 0.78144(18) 0.1990(2) 0.0644(6) Uani d . 1
H H5 0.4512 0.8587 0.1647 0.077 Uiso calc R 1
C C6 0.47060(12) 0.54846(16) 0.19459(14) 0.0394(4) Uani d . 1

loop_
_atom_site_aniso_label
_atom_site_aniso_U_11
_atom_site_aniso_U_22
_atom_site_aniso_U_33
_atom_site_aniso_U_12
_atom_site_aniso_U_13
_atom_site_aniso_U_23
Co 0.0427(2) 0.03023(19) 0.0396(2) 0.000 -0.00060(14) 0.000
N1 0.0425(8) 0.0361(7) 0.0389(7) -0.0007(6) 0.0061(6) 0.0021(6)
N2 0.0446(9) 0.0474(9) 0.0553(9) 0.0037(7) 0.0020(7) -0.0059(7)
O1 0.0450(8) 0.0484(7) 0.0645(9) 0.0004(6) 0.0038(7) 0.0132(7)
O2 0.0631(9) 0.0619(9) 0.0710(10) -0.0048(8) -0.0096(8) 0.0298(8)
O3 0.0681(10) 0.0470(9) 0.1079(13) 0.0072(7) 0.0150(9) -0.0215(8)
O4 0.0844(11) 0.0761(11) 0.0566(9) 0.0113(9) -0.0165(8) -0.0120(8)
O5 0.0697(10) 0.0692(10) 0.0609(9) 0.0196(8) -0.0098(7) -0.0005(8)
C1 0.0477(10) 0.0503(10) 0.0424(9) -0.0020(8) 0.0038(8) 0.0019(8)
C2 0.0557(12) 0.0669(13) 0.0468(10) 0.0023(10) 0.0029(9) 0.0158(9)
C3 0.0639(13) 0.0534(12) 0.0597(12) 0.0108(10) 0.0132(10) 0.0226(10)
C4 0.0564(11) 0.0388(10) 0.0559(11) 0.0055(8) 0.0192(9) 0.0109(8)
C5 0.0861(17) 0.0327(10) 0.0783(15) 0.0058(9) 0.0258(13) 0.0096(9)
C6 0.0424(9) 0.0340(8) 0.0435(9) 0.0013(7) 0.0128(7) 0.0030(7)

loop_
_atom_type_symbol
_atom_type_description
_atom_type_scat_dispersion_real
_atom_type_scat_dispersion_imag
_atom_type_scat_source
C C 0.0033 0.0016 'International Tables Vol C Tables 4.2.6.8 and 6.1.1.4'
H H 0.0000 0.0000 'International Tables Vol C Tables 4.2.6.8 and 6.1.1.4'
N N 0.0061 0.0033 'International Tables Vol C Tables 4.2.6.8 and 6.1.1.4'
O O 0.0106 0.0060 'International Tables Vol C Tables 4.2.6.8 and 6.1.1.4'
Co Co 0.3494 0.9721 'International Tables Vol C Tables 4.2.6.8 and 6.1.1.4'

loop_
_geom_angle_atom_site_label_1
_geom_angle_atom_site_label_2
_geom_angle_atom_site_label_3
_geom_angle_site_symmetry_1
_geom_angle_site_symmetry_3
_geom_angle
O2 Co O2 . 2_655 94.04(11)
O2 Co O1 . . 83.30(6)
O2 Co O1 2_655 . 88.10(7)
O2 Co O1 . 2_655 88.10(7)
O2 Co O1 2_655 2_655 83.31(6)
O1 Co O1 . 2_655 167.39(8)
O2 Co N1 . . 166.02(7)
O2 Co N1 2_655 . 95.22(6)
O1 Co N1 . . 86.56(5)
O1 Co N1 2_655 . 103.36(6)
O2 Co N1 . 2_655 95.22(6)
O2 Co N1 2_655 2_655 166.02(7)
O1 Co N1 . 2_655 103.36(6)
O1 Co N1 2_655 2_655 86.55(5)
N1 Co N1 . 2_655 77.77(8)
C1 N1 C6 . . 117.66(15)
C1 N1 Co . . 128.15(12)
C6 N1 Co . . 114.11(11)
O4 N2 O3 . . 120.84(18)
O4 N2 O5 . . 119.88(17)
O3 N2 O5 . . 119.26(17)
Co O1 H1A . . 121.2(18)
Co O1 H1B . . 116.7(17)
H1A O1 H1B . . 103(2)
Co O2 H2A . . 120(2)
Co O2 H2B . . 129(2)
H2A O2 H2B . . 110(2)
N1 C1 C2 . . 122.90(18)
N1 C1 H1 . . 118.5
C2 C1 H1 . . 118.5
C3 C2 C1 . . 119.26(18)
C3 C2 H2 . . 120.4
C1 C2 H2 . . 120.4
C2 C3 C4 . . 119.97(18)
C2 C3 H3 . . 120.0
C4 C3 H3 . . 120.0
C6 C4 C3 . . 116.75(18)
C6 C4 C5 . . 119.11(18)
C3 C4 C5 . . 124.12(18)
C5 C5 C4 2_655 . 121.24(12)
C5 C5 H5 2_655 . 119.4
C4 C5 H5 . . 119.4
N1 C6 C4 . . 123.44(15)
N1 C6 C6 . 2_655 116.96(9)
C4 C6 C6 . 2_655 119.60(11)

loop_
_geom_bond_atom_site_label_1
_geom_bond_atom_site_label_2
_geom_bond_site_symmetry_2
_geom_bond_distance
Co O2 . 2.0667(14)
Co O2 2_655 2.0668(14)
Co O1 . 2.1268(15)
Co O1 2_655 2.1268(15)
Co N1 . 2.1298(14)
Co N1 2_655 2.1298(14)
N1 C1 . 1.331(2)
N1 C6 . 1.356(2)
N2 O4 . 1.230(2)
N2 O3 . 1.232(2)
N2 O5 . 1.251(2)
O1 H1A . 0.839(16)
O1 H1B . 0.832(16)
O2 H2A . 0.828(16)
O2 H2B . 0.804(16)
C1 C2 . 1.397(3)
C1 H1 . 0.9300
C2 C3 . 1.362(3)
C2 H2 . 0.9300
C3 C4 . 1.406(3)
C3 H3 . 0.9300
C4 C6 . 1.404(2)
C4 C5 . 1.430(3)
C5 C5 2_655 1.348(5)
C5 H5 . 0.9300
C6 C6 2_655 1.444(3)

loop_
_geom_hbond_atom_site_label_D
_geom_hbond_atom_site_label_H
_geom_hbond_atom_site_label_A
_geom_hbond_site_symmetry_A
_geom_hbond_distance_DH
_geom_hbond_distance_HA
_geom_hbond_distance_DA
_geom_hbond_angle_DHA
_geom_hbond_publ_flag
O1 H1A O3 . 0.84(2) 2.08(2) 2.891(2) 163(3) y
O1 H1B O4 4_545 0.83(2) 2.05(2) 2.884(2) 175(2) y
O2 H2A O5 4_545 0.83(2) 1.91(2) 2.736(2) 179(3) y
O2 H2B O5 8_556 0.80(2) 2.27(3) 2.867(2) 132(2) y
